data_7226922
loop_
_publ_author_name
'B\;akowicz, J.'
'Turowska-Tyrk, I.'

_publ_section_title
;
 Structural transformations in crystals induced by radiation and pressure.
 Part 4. The complex influence of high pressure on the path and kinetics
 of the [2 + 2] photodimerization
;
_journal_issue 46
_journal_name_full CrystEngComm
_journal_page_first 8898
_journal_paper_doi 10.1039/C6CE01650B
_journal_volume 18
_journal_year 2016
_chemical_formula_sum 'C19 H18 O'
_chemical_formula_weight 262.33
_space_group_crystal_system orthorhombic
_space_group_IT_number 61
_space_group_name_Hall '-P 2ac 2ab'
_space_group_name_H-M_alt 'P b c a'
_symmetry_space_group_name_Hall '-P 2ac 2ab'
_symmetry_space_group_name_H-M 'P b c a'
_atom_sites_solution_hydrogens mixed
_atom_sites_solution_primary isomor
_atom_sites_solution_secondary geom
_audit_creation_method SHELXL-2014/7
_audit_update_record
;
2016-07-26 deposited with the CCDC.
2016-10-25 downloaded from the CCDC.
;
_cell_angle_alpha 90
_cell_angle_beta 90
_cell_angle_gamma 90
_cell_formula_units_Z 8
_cell_length_a 30.934(2)
_cell_length_b 10.379(3)
_cell_length_c 8.5247(12)
_cell_measurement_pressure 700000
_cell_measurement_reflns_used 1535
_cell_measurement_temperature 299(2)
_cell_measurement_theta_max 23.56
_cell_measurement_theta_min 5.52
_cell_volume 2737.0(9)
_computing_cell_refinement 'CrysAlisPro (Agilent Technologies, 2014)'
_computing_data_collection 'CrysAlisPro (Agilent Technologies, 2014)'
_computing_data_reduction 'CrysAlisPro (Agilent Technologies, 2014)'
_computing_molecular_graphics 'ORTEP-3 for Windows (Farrugia, 2012)'
_computing_publication_material 'SHELXL-2014/7 (Sheldrick, 2015)'
_computing_structure_refinement 'SHELXL-2014/7 (Sheldrick, 2015)'
_computing_structure_solution 'SHELXS-2013/1 (Sheldrick, 2008)'
_diffrn_ambient_pressure 700000
_diffrn_ambient_temperature 299(2)
_diffrn_detector_area_resol_mean 15.9718
_diffrn_measured_fraction_theta_full 0.396
_diffrn_measured_fraction_theta_max 0.386
_diffrn_measurement_device_type 'KM4 with Eos CCD'
_diffrn_measurement_method '\f- and \w scans'
_diffrn_radiation_monochromator graphite
_diffrn_radiation_source 'fine-focus sealed tube'
_diffrn_radiation_type MoK\a
_diffrn_radiation_wavelength 0.71073
_diffrn_reflns_av_R_equivalents 0.1181
_diffrn_reflns_av_unetI/netI 0.0675
_diffrn_reflns_Laue_measured_fraction_full 0.396
_diffrn_reflns_Laue_measured_fraction_max 0.386
_diffrn_reflns_limit_h_max 37
_diffrn_reflns_limit_h_min -36
_diffrn_reflns_limit_k_max 7
_diffrn_reflns_limit_k_min -7
_diffrn_reflns_limit_l_max 9
_diffrn_reflns_limit_l_min -9
_diffrn_reflns_number 9630
_diffrn_reflns_point_group_measured_fraction_full 0.396
_diffrn_reflns_point_group_measured_fraction_max 0.386
_diffrn_reflns_theta_full 25.242
_diffrn_reflns_theta_max 25.479
_diffrn_reflns_theta_min 5.537
_exptl_absorpt_coefficient_mu 0.077
_exptl_absorpt_correction_T_max 1.00000
_exptl_absorpt_correction_T_min 0.04384
_exptl_absorpt_correction_type multi-scan
_exptl_absorpt_process_details
;
SCALE3 ABSPACK (Agilent Technologies, 2014).
;
_exptl_crystal_colour colourless
_exptl_crystal_density_diffrn 1.273
_exptl_crystal_description block
_exptl_crystal_F_000 1120
_exptl_crystal_size_max 0.20
_exptl_crystal_size_mid 0.20
_exptl_crystal_size_min 0.12
_refine_diff_density_max 0.158
_refine_diff_density_min -0.173
_refine_diff_density_rms 0.034
_refine_ls_extinction_method none
_refine_ls_goodness_of_fit_ref 1.036
_refine_ls_hydrogen_treatment constr
_refine_ls_matrix_type full
_refine_ls_number_parameters 125
_refine_ls_number_reflns 984
_refine_ls_number_restraints 57
_refine_ls_restrained_S_all 1.038
_refine_ls_R_factor_all 0.1657
_refine_ls_R_factor_gt 0.0852
_refine_ls_shift/su_max 0.000
_refine_ls_shift/su_mean 0.000
_refine_ls_structure_factor_coef Fsqd
_refine_ls_weighting_details 'w=1/[\s^2^(Fo^2^)+(0.0912P)^2^+4.4079P] where P=(Fo^2^+2Fc^2^)/3'
_refine_ls_weighting_scheme calc
_refine_ls_wR_factor_gt 0.1963
_refine_ls_wR_factor_ref 0.2429
_reflns_Friedel_coverage 0.000
_reflns_number_gt 515
_reflns_number_total 984
_reflns_threshold_expression 'I > 2\s(I)'
_cod_data_source_file c6ce01650b2.cif
_cod_data_source_block 12.1%P_0.7GPa
_cod_depositor_comments 'Adding full bibliography for 7226912--7226923.cif.'
_cod_database_code 7226922
_shelx_shelxl_version_number 2014/7
_shelx_space_group_comment
;
The symmetry employed for this shelxl refinement is uniquely defined
by the following loop, which should always be used as a source of
symmetry information in preference to the above space-group names.
They are only intended as comments.
;

loop_
_space_group_symop_operation_xyz
'x, y, z'
'-x+1/2, -y, z+1/2'
'-x, y+1/2, -z+1/2'
'x+1/2, -y+1/2, -z'
'-x, -y, -z'
'x-1/2, y, -z-1/2'
'x, -y-1/2, z-1/2'
'-x-1/2, y-1/2, z'

loop_
_atom_site_label
_atom_site_type_symbol
_atom_site_fract_x
_atom_site_fract_y
_atom_site_fract_z
_atom_site_U_iso_or_equiv
_atom_site_adp_type
_atom_site_occupancy
_atom_site_site_symmetry_order
_atom_site_calc_flag
_atom_site_refinement_flags_posn
_atom_site_refinement_flags_adp
_atom_site_refinement_flags_occupancy
_atom_site_disorder_assembly
_atom_site_disorder_group
O1M O 0.45743(14) 0.7563(8) -0.0004(6) 0.081(3) Uani 1 1 d D . . . .
C2M C 0.41838(18) 0.6249(9) 0.1839(8) 0.060(2) Uiso 1 1 d D . . . .
H2M H 0.4150 0.6780 0.2782 0.072 Uiso 1 1 calc R U . A 1
C6M C 0.37697(18) 0.6325(11) 0.0958(9) 0.076(3) Uiso 1 1 d . . . . .
H6M1 H 0.3776 0.5703 0.0108 0.091 Uiso 1 1 calc R U . . .
H6M2 H 0.3744 0.7176 0.0497 0.091 Uiso 1 1 calc R U . . .
C7M C 0.33793(15) 0.6069(9) 0.1959(6) 0.074(5) Uani 1 1 d G . . . .
C8M C 0.3181(2) 0.4866(8) 0.1932(7) 0.087(6) Uani 1 1 d G . . . .
H8M H 0.3293 0.4227 0.1253 0.104 Uiso 1 1 d G U . . .
C9M C 0.2830(2) 0.4575(8) 0.2854(9) 0.104(6) Uani 1 1 d G . . . .
H9M H 0.2707 0.3744 0.2819 0.125 Uiso 1 1 d G U . . .
C10M C 0.26586(16) 0.5505(11) 0.3836(7) 0.107(7) Uani 1 1 d G . . . .
H10M H 0.2416 0.5309 0.4469 0.128 Uiso 1 1 d G U . . .
C11M C 0.2843(2) 0.6740(10) 0.3898(7) 0.106(7) Uani 1 1 d G . . . .
H11M H 0.2725 0.7379 0.4560 0.127 Uiso 1 1 d G U . . .
C12M C 0.3206(2) 0.7004(7) 0.2962(8) 0.082(5) Uani 1 1 d G . . . .
H12M H 0.3335 0.7826 0.3008 0.098 Uiso 1 1 d G U . . .
C1M C 0.4579(3) 0.6732(13) 0.0996(13) 0.062(3) Uiso 0.879(7) 1 d D U P B 1
C3M C 0.4343(2) 0.4908(11) 0.2389(12) 0.065(3) Uiso 0.879(7) 1 d D U P B 1
H3M1 H 0.4289 0.4265 0.1587 0.077 Uiso 0.879(7) 1 calc R U P B 1
H3M2 H 0.4195 0.4652 0.3343 0.077 Uiso 0.879(7) 1 calc R U P B 1
C4M C 0.4835(2) 0.5043(12) 0.2688(10) 0.060(3) Uiso 0.879(7) 1 d D U P B 1
H4M1 H 0.4891 0.5249 0.3779 0.071 Uiso 0.879(7) 1 calc R U P B 1
H4M2 H 0.4985 0.4251 0.2424 0.071 Uiso 0.879(7) 1 calc R U P B 1
C5M C 0.4977(2) 0.6117(10) 0.1647(9) 0.053(2) Uiso 0.879(7) 1 d D U P B 1
C13M C 0.53654(18) 0.6620(10) 0.1331(9) 0.058(2) Uiso 0.879(7) 1 d D U P B 1
H13M H 0.5362 0.7291 0.0607 0.069 Uiso 0.879(7) 1 calc R U P B 1
C14M C 0.57893(13) 0.6298(7) 0.1925(7) 0.058(2) Uiso 0.879(7) 1 d DG U P B 1
C15M C 0.58635(15) 0.5365(7) 0.3098(7) 0.063(3) Uiso 0.879(7) 1 d DG U P B 1
H15M H 0.5627 0.4905 0.3519 0.076 Uiso 0.879(7) 1 d G U P B 1
C16M C 0.62854(18) 0.5109(7) 0.3648(8) 0.080(3) Uiso 0.879(7) 1 d G U P B 1
H16M H 0.6332 0.4478 0.4429 0.096 Uiso 0.879(7) 1 d G U P B 1
C17M C 0.66338(13) 0.5789(8) 0.3036(8) 0.082(3) Uiso 0.879(7) 1 d G U P B 1
H17M H 0.6917 0.5632 0.3416 0.098 Uiso 0.879(7) 1 d G U P B 1
C18M C 0.65648(15) 0.6699(7) 0.1866(7) 0.077(3) Uiso 0.879(7) 1 d G U P B 1
H18M H 0.6801 0.7160 0.1450 0.093 Uiso 0.879(7) 1 d G U P B 1
C19M C 0.61482(17) 0.6932(7) 0.1308(7) 0.070(3) Uiso 0.879(7) 1 d DG U P B 1
H19M H 0.6107 0.7535 0.0492 0.084 Uiso 0.879(7) 1 d G U P B 1
C1D C 0.4552(13) 0.662(3) 0.086(6) 0.068(19) Uiso 0.121(7) 1 d D U P B 2
C3D C 0.4251(12) 0.502(4) 0.272(7) 0.058(16) Uiso 0.121(7) 1 d D U P B 2
H3D1 H 0.4108 0.4300 0.2216 0.069 Uiso 0.121(7) 1 calc R U P B 2
H3D2 H 0.4151 0.5089 0.3798 0.069 Uiso 0.121(7) 1 calc R U P B 2
C4D C 0.4744(12) 0.490(5) 0.263(3) 0.056(10) Uiso 0.121(7) 1 d D U P B 2
H4D1 H 0.4838 0.4015 0.2744 0.068 Uiso 0.121(7) 1 calc R U P B 2
H4D2 H 0.4885 0.5428 0.3424 0.068 Uiso 0.121(7) 1 calc R U P B 2
C5D C 0.4826(6) 0.542(2) 0.097(2) 0.050(9) Uiso 0.121(7) 1 d D U P B 2
C13D C 0.5276(6) 0.565(3) 0.029(3) 0.051(9) Uiso 0.121(7) 1 d D U P B 2
H13D H 0.5253 0.6465 -0.0278 0.061 Uiso 0.121(7) 1 calc R U P B 2
C14D C 0.5669(8) 0.579(4) 0.128(4) 0.059(13) Uiso 0.121(7) 1 d DG U P B 2
C15D C 0.5772(11) 0.497(4) 0.255(5) 0.074(15) Uiso 0.121(7) 1 d DG U P B 2
H15D H 0.5571 0.4336 0.2872 0.088 Uiso 0.121(7) 1 d G U P B 2
C16D C 0.6170(12) 0.509(6) 0.334(5) 0.071(15) Uiso 0.121(7) 1 d G U P B 2
H16D H 0.6237 0.4537 0.4186 0.085 Uiso 0.121(7) 1 d G U P B 2
C17D C 0.6465(10) 0.603(6) 0.288(5) 0.095(16) Uiso 0.121(7) 1 d G U P B 2
H17D H 0.6731 0.6128 0.3420 0.114 Uiso 0.121(7) 1 d G U P B 2
C18D C 0.6369(11) 0.683(6) 0.162(5) 0.090(16) Uiso 0.121(7) 1 d G U P B 2
H18D H 0.6569 0.7466 0.1303 0.108 Uiso 0.121(7) 1 d G U P B 2
C19D C 0.5979(10) 0.669(4) 0.082(4) 0.075(15) Uiso 0.121(7) 1 d DG U P B 2
H19D H 0.5921 0.7222 -0.0049 0.090 Uiso 0.121(7) 1 d G U P B 2

loop_
_atom_site_aniso_label
_atom_site_aniso_U_11
_atom_site_aniso_U_22
_atom_site_aniso_U_33
_atom_site_aniso_U_23
_atom_site_aniso_U_13
_atom_site_aniso_U_12
O1M 0.078(3) 0.074(12) 0.090(5) 0.038(4) -0.010(3) 0.001(4)
C7M 0.064(5) 0.09(2) 0.070(8) -0.001(5) -0.014(4) 0.013(6)
C8M 0.070(5) 0.09(2) 0.104(10) 0.004(6) -0.002(5) 0.003(7)
C9M 0.070(5) 0.10(2) 0.145(12) 0.023(8) 0.001(6) 0.002(8)
C10M 0.064(5) 0.11(2) 0.145(11) 0.044(9) 0.004(6) 0.013(9)
C11M 0.087(6) 0.14(3) 0.087(9) 0.001(7) 0.005(6) 0.052(9)
C12M 0.085(5) 0.06(2) 0.097(9) 0.003(6) -0.019(5) -0.001(7)

loop_
_atom_type_symbol
_atom_type_description
_atom_type_scat_dispersion_real
_atom_type_scat_dispersion_imag
_atom_type_scat_source
C C 0.0033 0.0016 'International Tables Vol C Tables 4.2.6.8 and 6.1.1.4'
H H 0.0000 0.0000 'International Tables Vol C Tables 4.2.6.8 and 6.1.1.4'
O O 0.0106 0.0060 'International Tables Vol C Tables 4.2.6.8 and 6.1.1.4'

loop_
_geom_angle_atom_site_label_1
_geom_angle_atom_site_label_2
_geom_angle_atom_site_label_3
_geom_angle
_geom_angle_site_symmetry_1
_geom_angle_site_symmetry_3
C1D C2M C6M 112(2) . .
C1D C2M C3D 113.9(15) . .
C6M C2M C3D 115(2) . .
C6M C2M C1M 116.2(7) . .
C6M C2M C3M 118.3(8) . .
C1M C2M C3M 100.7(6) . .
C6M C2M H2M 107.0 . .
C1M C2M H2M 107.0 . .
C3M C2M H2M 107.0 . .
C2M C6M C7M 113.3(6) . .
C2M C6M H6M1 108.9 . .
C7M C6M H6M1 108.9 . .
C2M C6M H6M2 108.9 . .
C7M C6M H6M2 108.9 . .
H6M1 C6M H6M2 107.7 . .
C8M C7M C12M 117.6 . .
C8M C7M C6M 120.2(7) . .
C12M C7M C6M 122.2(7) . .
C9M C8M C7M 122.4 . .
C9M C8M H8M 119.0 . .
C7M C8M H8M 118.6 . .
C8M C9M C10M 119.8 . .
C8M C9M H9M 120.1 . .
C10M C9M H9M 120.1 . .
C9M C10M C11M 120.2 . .
C9M C10M H10M 120.0 . .
C11M C10M H10M 119.8 . .
C12M C11M C10M 118.8 . .
C12M C11M H11M 120.8 . .
C10M C11M H11M 120.3 . .
C7M C12M C11M 121.2 . .
C7M C12M H12M 119.3 . .
C11M C12M H12M 119.4 . .
O1M C1M C5M 125.1(7) . .
O1M C1M C2M 124.2(8) . .
C5M C1M C2M 110.5(7) . .
C2M C3M C4M 106.3(8) . .
C2M C3M H3M1 110.5 . .
C4M C3M H3M1 110.5 . .
C2M C3M H3M2 110.5 . .
C4M C3M H3M2 110.5 . .
H3M1 C3M H3M2 108.7 . .
C5M C4M C3M 105.1(7) . .
C5M C4M H4M1 110.7 . .
C3M C4M H4M1 110.7 . .
C5M C4M H4M2 110.7 . .
C3M C4M H4M2 110.7 . .
H4M1 C4M H4M2 108.8 . .
C13M C5M C4M 132.6(7) . .
C13M C5M C1M 119.9(8) . .
C4M C5M C1M 107.3(6) . .
C5M C13M C14M 130.8(8) . .
C5M C13M H13M 114.6 . .
C14M C13M H13M 114.6 . .
C19M C14M C15M 117.5 . .
C19M C14M C13M 118.8(5) . .
C15M C14M C13M 123.7(5) . .
C14M C15M C16M 121.0 . .
C14M C15M H15M 119.3 . .
C16M C15M H15M 119.7 . .
C17M C16M C15M 119.8 . .
C17M C16M H16M 119.9 . .
C15M C16M H16M 120.3 . .
C18M C17M C16M 119.7 . .
C18M C17M H17M 120.2 . .
C16M C17M H17M 120.1 . .
C17M C18M C19M 120.3 . .
C17M C18M H18M 119.7 . .
C19M C18M H18M 120.0 . .
C14M C19M C18M 121.7 . .
C14M C19M H19M 118.9 . .
C18M C19M H19M 119.4 . .
O1M C1D C2M 126.8(18) . .
O1M C1D C5D 131.6(19) . .
C2M C1D C5D 100.4(11) . .
C2M C3D C4D 100.5(19) . .
C2M C3D H3D1 111.7 . .
C4D C3D H3D1 111.7 . .
C2M C3D H3D2 111.7 . .
C4D C3D H3D2 111.7 . .
H3D1 C3D H3D2 109.4 . .
C3D C4D C5D 101(2) . .
C3D C4D H4D1 111.7 . .
C5D C4D H4D1 111.7 . .
C3D C4D H4D2 111.7 . .
C5D C4D H4D2 111.7 . .
H4D1 C4D H4D2 109.4 . .
C1D C5D C13D 111(2) . .
C1D C5D C4D 104.6(18) . .
C13D C5D C4D 124(2) . .
C1D C5D C13D 115(3) . 5_665
C13D C5D C13D 91.8(14) . 5_665
C4D C5D C13D 111(2) . 5_665
C14D C13D C5D 123(2) . .
C14D C13D C5D 129(3) . 5_665
C5D C13D C5D 88.2(14) . 5_665
C14D C13D H13D 104.8 . .
C5D C13D H13D 104.8 . .
C5D C13D H13D 104.8 5_665 .
C19D C14D C15D 117.6 . .
C19D C14D C13D 117.8(19) . .
C15D C14D C13D 124.2(19) . .
C14D C15D C16D 120.7 . .
C14D C15D H15D 119.4 . .
C16D C15D H15D 119.8 . .
C17D C16D C15D 119.9 . .
C17D C16D H16D 120.0 . .
C15D C16D H16D 120.1 . .
C18D C17D C16D 119.8 . .
C18D C17D H17D 120.0 . .
C16D C17D H17D 120.2 . .
C17D C18D C19D 120.0 . .
C17D C18D H18D 119.9 . .
C19D C18D H18D 120.1 . .
C18D C19D C14D 121.8 . .
C18D C19D H19D 119.2 . .
C14D C19D H19D 118.9 . .

loop_
_geom_bond_atom_site_label_1
_geom_bond_atom_site_label_2
_geom_bond_distance
_geom_bond_site_symmetry_2
O1M C1M 1.213(10) .
O1M C1D 1.225(17) .
C2M C1D 1.464(18) .
C2M C6M 1.487(8) .
C2M C3D 1.50(2) .
C2M C1M 1.505(9) .
C2M C3M 1.549(11) .
C2M H2M 0.9800 .
C6M C7M 1.502(8) .
C6M H6M1 0.9700 .
C6M H6M2 0.9700 .
C7M C8M 1.3916 .
C7M C12M 1.3999 .
C8M C9M 1.3741 .
C8M H8M 0.9451 .
C9M C10M 1.3838 .
C9M H9M 0.9438 .
C10M C11M 1.4047 .
C10M H10M 0.9465 .
C11M C12M 1.4029 .
C11M H11M 0.9451 .
C12M H12M 0.9434 .
C1M C5M 1.494(10) .
C3M C4M 1.549(10) .
C3M H3M1 0.9700 .
C3M H3M2 0.9700 .
C4M C5M 1.491(12) .
C4M H4M1 0.9700 .
C4M H4M2 0.9700 .
C5M C13M 1.336(9) .
C13M C14M 1.445(7) .
C13M H13M 0.9300 .
C14M C19M 1.3932 .
C14M C15M 1.4118 .
C15M C16M 1.4119 .
C15M H15M 0.9438 .
C16M C17M 1.3901 .
C16M H16M 0.9451 .
C17M C18M 1.3898 .
C17M H17M 0.9488 .
C18M C19M 1.3949 .
C18M H18M 0.9423 .
C19M H19M 0.9448 .
C1D C5D 1.516(18) .
C3D C4D 1.53(2) .
C3D H3D1 0.9700 .
C3D H3D2 0.9700 .
C4D C5D 1.535(18) .
C4D H4D1 0.9700 .
C4D H4D2 0.9700 .
C5D C13D 1.527(17) .
C5D C13D 1.574(14) 5_665
C13D C14D 1.489(16) .
C13D C5D 1.574(14) 5_665
C13D H13D 0.9800 .
C14D C19D 1.3967 .
C14D C15D 1.4096 .
C15D C16D 1.4103 .
C15D H15D 0.9461 .
C16D C17D 1.3933 .
C16D H16D 0.9437 .
C17D C18D 1.3877 .
C17D H17D 0.9478 .
C18D C19D 1.3931 .
C18D H18D 0.9444 .
C19D H19D 0.9436 .
